data_4350266
loop_
_publ_author_name
'Rodr\'iguez, Laura'
'Labisbal, Elena'
'Sousa-Pedrares, Antonio'
'Garc\'ia-Vazquez, Jos\'e Arturo'
'Romero, Jaime'
'Duran, Mar\'ia Luz'
'Real, Jos\'e A'
'Sousa, Antonio'

_publ_section_title
;
 Coordination chemistry of amine bis(phenolate) cobalt(II), nickel(II),
 and copper(II) complexes.
;
_journal_issue 19
_journal_name_full 'Inorganic chemistry'
_journal_page_first 7903
_journal_page_last 7914
_journal_paper_doi 10.1021/ic0602594
_journal_volume 45
_journal_year 2006
_chemical_formula_sum 'C44 H64 N4 Ni2 O6'
_chemical_formula_weight 862.41
_space_group_IT_number 60
_space_group_name_Hall '-P 2n 2ab'
_space_group_name_H-M_alt 'P b c n'
_symmetry_cell_setting orthorhombic
_symmetry_space_group_name_H-M 'P b c n'
_atom_sites_solution_hydrogens geom
_atom_sites_solution_primary direct
_atom_sites_solution_secondary difmap
_audit_creation_method SHELXL-97
_cell_angle_alpha 90.00
_cell_angle_beta 90.00
_cell_angle_gamma 90.00
_cell_formula_units_Z 12
_cell_length_a 30.734(5)
_cell_length_b 20.182(3)
_cell_length_c 21.840(3)
_cell_measurement_reflns_used 941
_cell_measurement_temperature 293(2)
_cell_measurement_theta_max 17.41
_cell_measurement_theta_min 2.29
_cell_volume 13547(4)
_computing_cell_refinement 'BRUKER Smart'
_computing_data_collection 'BRUKER Smart'
_computing_structure_refinement 'SHELXL-97 (Sheldrick, 1997)'
_diffrn_ambient_temperature 293(2)
_diffrn_measured_fraction_theta_full 0.996
_diffrn_measured_fraction_theta_max 0.996
_diffrn_measurement_device_type 'Smart-CCD-1000 BRUKER'
_diffrn_measurement_method 'omega scans'
_diffrn_radiation_monochromator graphite
_diffrn_radiation_source 'fine-focus sealed tube'
_diffrn_radiation_type MoK\a
_diffrn_radiation_wavelength 0.71073
_diffrn_reflns_av_R_equivalents 0.1360
_diffrn_reflns_av_sigmaI/netI 0.1813
_diffrn_reflns_limit_h_max 32
_diffrn_reflns_limit_h_min 0
_diffrn_reflns_limit_k_max 21
_diffrn_reflns_limit_k_min 0
_diffrn_reflns_limit_l_max 22
_diffrn_reflns_limit_l_min 0
_diffrn_reflns_number 39888
_diffrn_reflns_theta_full 21.97
_diffrn_reflns_theta_max 21.97
_diffrn_reflns_theta_min 1.86
_exptl_absorpt_coefficient_mu 0.882
_exptl_absorpt_correction_T_max 0.9408
_exptl_absorpt_correction_T_min 0.8031
_exptl_absorpt_correction_type multi-scan
_exptl_crystal_colour Green
_exptl_crystal_density_diffrn 1.269
_exptl_crystal_density_method 'not measured'
_exptl_crystal_description Plate
_exptl_crystal_F_000 5520
_exptl_crystal_size_max 0.26
_exptl_crystal_size_mid 0.26
_exptl_crystal_size_min 0.07
_refine_diff_density_max 0.728
_refine_diff_density_min -0.415
_refine_diff_density_rms '0.077 [Cu2L2].3H2O'
_refine_ls_extinction_method none
_refine_ls_goodness_of_fit_ref 0.930
_refine_ls_hydrogen_treatment mixed
_refine_ls_matrix_type full
_refine_ls_number_parameters 782
_refine_ls_number_reflns 8247
_refine_ls_number_restraints 2
_refine_ls_restrained_S_all 0.930
_refine_ls_R_factor_all 0.1777
_refine_ls_R_factor_gt 0.0517
_refine_ls_shift/su_max 0.000
_refine_ls_shift/su_mean 0.000
_refine_ls_structure_factor_coef Fsqd
_refine_ls_weighting_details 'calc w=1/[\s^2^(Fo^2^)+(0.0638P)^2^+0.0000P] where P=(Fo^2^+2Fc^2^)/3'
_refine_ls_weighting_scheme calc
_refine_ls_wR_factor_gt 0.1123
_refine_ls_wR_factor_ref 0.1571
_reflns_number_gt 3488
_reflns_number_total 8247
_reflns_threshold_expression >2sigma(I)
_cod_data_source_file ic0602594si20060215_034918.cif
_cod_data_source_block nidime
_cod_depositor_comments
;
The following automatic conversions were performed:

data item '_symmetry_cell_setting' value 'Orthorhombic' was changed
to 'orthorhombic' in accordance with the
/home/saulius/struct/COD-crude-data/automatic-downloads/DataCite-retrospective/ACS/depositions/lib/dictionaries/cif_core.dic
dictionary named 'cif_core.dic' version 2.4.2 last updated on
2011-04-26.

Automatic conversion script
Id: cif_fix_values 6909 2019-04-08 15:41:33Z antanas 
;
_cod_original_cell_volume 13547(3)
_cod_database_code 4350266

loop_
_symmetry_equiv_pos_as_xyz
'x, y, z'
'-x+1/2, -y+1/2, z+1/2'
'-x, y, -z+1/2'
'x+1/2, -y+1/2, -z'
'-x, -y, -z'
'x-1/2, y-1/2, -z-1/2'
'x, -y, z-1/2'
'-x-1/2, y-1/2, z'

loop_
_atom_site_label
_atom_site_type_symbol
_atom_site_fract_x
_atom_site_fract_y
_atom_site_fract_z
_atom_site_U_iso_or_equiv
_atom_site_adp_type
_atom_site_occupancy
_atom_site_symmetry_multiplicity
_atom_site_calc_flag
_atom_site_refinement_flags
Ni1 Ni 0.62623(4) 0.61205(5) 0.16629(5) 0.0413(3) Uani 1 1 d .
Ni2 Ni 0.61873(4) 0.54907(5) 0.28582(5) 0.0422(3) Uani 1 1 d .
O1 O 0.63101(19) 0.7104(3) 0.1579(2) 0.0479(17) Uani 1 1 d .
O2 O 0.62080(19) 0.5192(3) 0.1949(2) 0.0435(16) Uani 1 1 d .
O3 O 0.6584(2) 0.6167(3) 0.2504(2) 0.0456(16) Uani 1 1 d .
O4 O 0.57102(19) 0.4873(3) 0.3055(3) 0.0497(17) Uani 1 1 d .
O5 O 0.5740(2) 0.6194(4) 0.2383(3) 0.0504(18) Uani 1 1 d D
N1 N 0.6730(2) 0.5915(4) 0.1017(3) 0.046(2) Uani 1 1 d .
N2 N 0.5809(3) 0.6025(4) 0.0914(3) 0.052(2) Uani 1 1 d .
N3 N 0.6679(2) 0.4945(4) 0.3248(3) 0.046(2) Uani 1 1 d .
N4 N 0.6137(3) 0.5956(4) 0.3747(3) 0.051(2) Uani 1 1 d .
C1 C 0.6510(3) 0.7423(4) 0.1123(4) 0.042(2) Uani 1 1 d .
C2 C 0.6847(3) 0.7127(5) 0.0789(4) 0.042(2) Uani 1 1 d .
C3 C 0.7024(3) 0.7478(5) 0.0291(4) 0.057(3) Uani 1 1 d .
H3 H 0.7247 0.7282 0.0068 0.069 Uiso 1 1 calc R
C4 C 0.6881(4) 0.8092(5) 0.0119(4) 0.057(3) Uani 1 1 d .
C5 C 0.6553(3) 0.8393(5) 0.0446(4) 0.047(3) Uani 1 1 d .
C6 C 0.6378(3) 0.8060(4) 0.0947(4) 0.045(3) Uani 1 1 d .
H6 H 0.6163 0.8270 0.1175 0.053 Uiso 1 1 calc R
C7 C 0.7090(3) 0.8432(5) -0.0434(5) 0.088(4) Uani 1 1 d .
H7A H 0.6954 0.8855 -0.0499 0.132 Uiso 1 1 calc R
H7B H 0.7050 0.8161 -0.0791 0.132 Uiso 1 1 calc R
H7C H 0.7395 0.8493 -0.0360 0.132 Uiso 1 1 calc R
C8 C 0.6370(3) 0.9060(5) 0.0266(5) 0.077(3) Uani 1 1 d .
H8A H 0.6146 0.9185 0.0549 0.116 Uiso 1 1 calc R
H8B H 0.6251 0.9035 -0.0139 0.116 Uiso 1 1 calc R
H8C H 0.6598 0.9385 0.0274 0.116 Uiso 1 1 calc R
C9 C 0.7039(3) 0.6483(5) 0.0981(4) 0.050(3) Uani 1 1 d .
H9A H 0.7172 0.6541 0.1380 0.059 Uiso 1 1 calc R
H9B H 0.7269 0.6369 0.0696 0.059 Uiso 1 1 calc R
C10 C 0.6985(3) 0.5314(5) 0.1197(4) 0.047(3) Uani 1 1 d .
H10A H 0.7131 0.5406 0.1581 0.056 Uiso 1 1 calc R
H10B H 0.7208 0.5239 0.0890 0.056 Uiso 1 1 calc R
C11 C 0.6355(3) 0.4649(5) 0.1658(4) 0.045(3) Uani 1 1 d .
C12 C 0.6160(3) 0.4044(5) 0.1728(4) 0.055(3) Uani 1 1 d .
H12 H 0.5918 0.4011 0.1982 0.066 Uiso 1 1 calc R
C13 C 0.6311(4) 0.3467(5) 0.1430(5) 0.064(3) Uani 1 1 d .
C14 C 0.6669(4) 0.3517(6) 0.1034(5) 0.071(3) Uani 1 1 d .
C15 C 0.6867(4) 0.4110(6) 0.0971(4) 0.063(3) Uani 1 1 d .
H15 H 0.7107 0.4137 0.0714 0.076 Uiso 1 1 calc R
C16 C 0.6729(3) 0.4687(5) 0.1270(4) 0.047(3) Uani 1 1 d .
C17 C 0.6090(4) 0.2812(5) 0.1549(5) 0.093(4) Uani 1 1 d .
H17A H 0.5852 0.2877 0.1828 0.140 Uiso 1 1 calc R
H17B H 0.6295 0.2508 0.1725 0.140 Uiso 1 1 calc R
H17C H 0.5982 0.2635 0.1171 0.140 Uiso 1 1 calc R
C18 C 0.6833(4) 0.2910(5) 0.0697(5) 0.106(5) Uani 1 1 d .
H18A H 0.6654 0.2536 0.0798 0.159 Uiso 1 1 calc R
H18B H 0.7128 0.2821 0.0815 0.159 Uiso 1 1 calc R
H18C H 0.6821 0.2988 0.0263 0.159 Uiso 1 1 calc R
C19 C 0.6515(3) 0.5783(4) 0.0415(4) 0.057(3) Uani 1 1 d .
H19A H 0.6467 0.5310 0.0369 0.068 Uiso 1 1 calc R
H19B H 0.6704 0.5928 0.0086 0.068 Uiso 1 1 calc R
C20 C 0.6085(3) 0.6139(5) 0.0369(4) 0.062(3) Uani 1 1 d .
H20A H 0.6138 0.6610 0.0324 0.075 Uiso 1 1 calc R
H20B H 0.5932 0.5988 0.0006 0.075 Uiso 1 1 calc R
C21 C 0.5593(3) 0.5383(5) 0.0888(4) 0.074(3) Uani 1 1 d .
H21A H 0.5808 0.5038 0.0875 0.111 Uiso 1 1 calc R
H21B H 0.5415 0.5361 0.0528 0.111 Uiso 1 1 calc R
H21C H 0.5415 0.5328 0.1245 0.111 Uiso 1 1 calc R
C22 C 0.5477(3) 0.6543(5) 0.0935(4) 0.073(3) Uani 1 1 d .
H22A H 0.5616 0.6969 0.0950 0.109 Uiso 1 1 calc R
H22B H 0.5300 0.6484 0.1293 0.109 Uiso 1 1 calc R
H22C H 0.5298 0.6516 0.0575 0.109 Uiso 1 1 calc R
C23 C 0.7004(3) 0.6245(5) 0.2624(4) 0.045(3) Uani 1 1 d .
C24 C 0.7267(3) 0.5739(5) 0.2857(4) 0.046(3) Uani 1 1 d .
C25 C 0.7701(3) 0.5855(5) 0.2949(4) 0.055(3) Uani 1 1 d .
H25 H 0.7874 0.5508 0.3089 0.066 Uiso 1 1 calc R
C26 C 0.7896(4) 0.6467(6) 0.2844(4) 0.062(3) Uani 1 1 d .
C27 C 0.7635(3) 0.6985(6) 0.2640(4) 0.055(3) Uani 1 1 d .
C28 C 0.7194(3) 0.6874(5) 0.2547(4) 0.048(3) Uani 1 1 d .
H28 H 0.7019 0.7227 0.2431 0.057 Uiso 1 1 calc R
C29 C 0.8389(3) 0.6540(6) 0.2931(5) 0.097(4) Uani 1 1 d .
H29A H 0.8508 0.6128 0.3073 0.146 Uiso 1 1 calc R
H29B H 0.8446 0.6881 0.3226 0.146 Uiso 1 1 calc R
H29C H 0.8521 0.6657 0.2547 0.146 Uiso 1 1 calc R
C30 C 0.7818(3) 0.7671(5) 0.2524(5) 0.089(4) Uani 1 1 d .
H30A H 0.7589 0.7960 0.2388 0.133 Uiso 1 1 calc R
H30B H 0.8040 0.7647 0.2215 0.133 Uiso 1 1 calc R
H30C H 0.7941 0.7842 0.2896 0.133 Uiso 1 1 calc R
C31 C 0.7094(3) 0.5042(5) 0.2900(4) 0.051(3) Uani 1 1 d .
H31A H 0.7051 0.4878 0.2487 0.062 Uiso 1 1 calc R
H31B H 0.7317 0.4768 0.3088 0.062 Uiso 1 1 calc R
C32 C 0.6575(3) 0.4224(4) 0.3211(4) 0.049(3) Uani 1 1 d .
H32A H 0.6578 0.4096 0.2783 0.059 Uiso 1 1 calc R
H32B H 0.6807 0.3982 0.3412 0.059 Uiso 1 1 calc R
C33 C 0.5742(4) 0.4309(5) 0.3376(4) 0.050(3) Uani 1 1 d .
C34 C 0.5374(4) 0.4013(5) 0.3617(4) 0.066(3) Uani 1 1 d .
H34 H 0.5108 0.4224 0.3561 0.079 Uiso 1 1 calc R
C35 C 0.5378(4) 0.3415(6) 0.3939(4) 0.065(3) Uani 1 1 d .
C36 C 0.5773(4) 0.3086(5) 0.4014(5) 0.066(3) Uani 1 1 d .
C37 C 0.6147(4) 0.3390(5) 0.3799(4) 0.057(3) Uani 1 1 d .
H37 H 0.6411 0.3179 0.3869 0.069 Uiso 1 1 calc R
C38 C 0.6155(3) 0.4001(5) 0.3480(4) 0.052(3) Uani 1 1 d .
C39 C 0.4955(4) 0.3120(6) 0.4163(5) 0.104(4) Uani 1 1 d .
H39A H 0.5013 0.2711 0.4372 0.156 Uiso 1 1 calc R
H39B H 0.4767 0.3038 0.3821 0.156 Uiso 1 1 calc R
H39C H 0.4817 0.3424 0.4440 0.156 Uiso 1 1 calc R
C40 C 0.5807(4) 0.2415(5) 0.4338(5) 0.084(4) Uani 1 1 d .
H40A H 0.5521 0.2270 0.4457 0.127 Uiso 1 1 calc R
H40B H 0.5986 0.2458 0.4695 0.127 Uiso 1 1 calc R
H40C H 0.5933 0.2096 0.4065 0.127 Uiso 1 1 calc R
C41 C 0.6740(3) 0.5163(5) 0.3896(4) 0.058(3) Uani 1 1 d .
H41A H 0.6973 0.5486 0.3915 0.069 Uiso 1 1 calc R
H41B H 0.6823 0.4785 0.4144 0.069 Uiso 1 1 calc R
C42 C 0.6328(4) 0.5467(6) 0.4153(4) 0.097(4) Uani 1 1 d .
H42A H 0.6117 0.5118 0.4227 0.117 Uiso 1 1 calc R
H42B H 0.6394 0.5674 0.4543 0.117 Uiso 1 1 calc R
C43 C 0.6337(4) 0.6598(5) 0.3799(4) 0.089(4) Uani 1 1 d .
H43A H 0.6198 0.6901 0.3521 0.134 Uiso 1 1 calc R
H43B H 0.6640 0.6564 0.3700 0.134 Uiso 1 1 calc R
H43C H 0.6305 0.6759 0.4210 0.134 Uiso 1 1 calc R
C44 C 0.5679(4) 0.6024(6) 0.3940(5) 0.105(5) Uani 1 1 d .
H44A H 0.5537 0.5601 0.3912 0.158 Uiso 1 1 calc R
H44B H 0.5534 0.6335 0.3677 0.158 Uiso 1 1 calc R
H44C H 0.5668 0.6179 0.4355 0.158 Uiso 1 1 calc R
H5A H 0.5480(11) 0.604(3) 0.236(3) 0.02(2) Uiso 1 1 d D
H5B H 0.569(4) 0.6605(19) 0.243(6) 0.15(7) Uiso 1 1 d D
Ni3 Ni 0.47156(4) 0.90350(5) 0.19632(5) 0.0400(3) Uani 1 1 d .
O6 O 0.53184(18) 0.9330(3) 0.2130(2) 0.0456(16) Uani 1 1 d .
O7 O 0.41236(19) 0.8680(3) 0.2023(3) 0.0485(17) Uani 1 1 d .
O8 O 0.5000 0.8210(5) 0.2500 0.049(3) Uani 1 2 d S
N5 N 0.4559(2) 0.9849(3) 0.1432(3) 0.040(2) Uani 1 1 d .
N6 N 0.4815(3) 0.8565(4) 0.1089(3) 0.046(2) Uani 1 1 d .
C45 C 0.5537(3) 0.9802(5) 0.1832(4) 0.046(3) Uani 1 1 d .
C46 C 0.5327(3) 1.0328(5) 0.1543(4) 0.045(3) Uani 1 1 d .
C47 C 0.5566(4) 1.0786(5) 0.1197(4) 0.060(3) Uani 1 1 d .
H47 H 0.5420 1.1129 0.1001 0.072 Uiso 1 1 calc R
C48 C 0.6016(4) 1.0742(6) 0.1140(5) 0.060(3) Uani 1 1 d .
C49 C 0.6230(4) 1.0245(6) 0.1468(5) 0.063(3) Uani 1 1 d .
C50 C 0.5993(4) 0.9784(5) 0.1798(4) 0.056(3) Uani 1 1 d .
H50 H 0.6141 0.9450 0.2005 0.068 Uiso 1 1 calc R
C51 C 0.6258(4) 1.1221(5) 0.0735(5) 0.096(4) Uani 1 1 d .
H51A H 0.6056 1.1522 0.0549 0.143 Uiso 1 1 calc R
H51B H 0.6410 1.0980 0.0421 0.143 Uiso 1 1 calc R
H51C H 0.6464 1.1466 0.0976 0.143 Uiso 1 1 calc R
C52 C 0.6726(3) 1.0189(6) 0.1466(5) 0.099(4) Uani 1 1 d .
H52A H 0.6847 1.0534 0.1215 0.149 Uiso 1 1 calc R
H52B H 0.6809 0.9765 0.1304 0.149 Uiso 1 1 calc R
H52C H 0.6834 1.0232 0.1876 0.149 Uiso 1 1 calc R
C53 C 0.4842(3) 1.0422(4) 0.1616(4) 0.056(3) Uani 1 1 d .
H53A H 0.4783 1.0524 0.2042 0.068 Uiso 1 1 calc R
H53B H 0.4756 1.0805 0.1376 0.068 Uiso 1 1 calc R
C54 C 0.4094(3) 1.0028(5) 0.1567(4) 0.051(3) Uani 1 1 d .
H54A H 0.4069 1.0132 0.1999 0.062 Uiso 1 1 calc R
H54B H 0.4021 1.0425 0.1340 0.062 Uiso 1 1 calc R
C55 C 0.3792(3) 0.8863(5) 0.1675(4) 0.044(2) Uani 1 1 d .
C56 C 0.3456(3) 0.8436(5) 0.1544(4) 0.053(3) Uani 1 1 d .
H56 H 0.3454 0.8024 0.1734 0.063 Uiso 1 1 calc R
C57 C 0.3118(3) 0.8585(6) 0.1141(5) 0.058(3) Uani 1 1 d .
C58 C 0.3107(3) 0.9224(6) 0.0864(4) 0.058(3) Uani 1 1 d .
C59 C 0.3433(3) 0.9656(5) 0.1019(4) 0.052(3) Uani 1 1 d .
H59 H 0.3428 1.0076 0.0845 0.062 Uiso 1 1 calc R
C60 C 0.3770(3) 0.9508(5) 0.1417(4) 0.045(2) Uani 1 1 d .
C61 C 0.2785(3) 0.8051(6) 0.1001(5) 0.087(4) Uani 1 1 d .
H61A H 0.2572 0.8221 0.0721 0.131 Uiso 1 1 calc R
H61B H 0.2644 0.7917 0.1373 0.131 Uiso 1 1 calc R
H61C H 0.2929 0.7676 0.0821 0.131 Uiso 1 1 calc R
C62 C 0.2768(3) 0.9388(6) 0.0391(4) 0.085(4) Uani 1 1 d .
H62A H 0.2571 0.9021 0.0347 0.128 Uiso 1 1 calc R
H62B H 0.2907 0.9475 0.0005 0.128 Uiso 1 1 calc R
H62C H 0.2608 0.9774 0.0518 0.128 Uiso 1 1 calc R
C63 C 0.4624(3) 0.9705(4) 0.0775(4) 0.052(3) Uani 1 1 d .
H63A H 0.4912 0.9846 0.0652 0.063 Uiso 1 1 calc R
H63B H 0.4413 0.9951 0.0535 0.063 Uiso 1 1 calc R
C64 C 0.4573(3) 0.8973(5) 0.0648(4) 0.064(3) Uani 1 1 d .
H64A H 0.4267 0.8857 0.0666 0.076 Uiso 1 1 calc R
H64B H 0.4676 0.8878 0.0238 0.076 Uiso 1 1 calc R
C65 C 0.5279(3) 0.8528(5) 0.0935(4) 0.082(4) Uani 1 1 d .
H65A H 0.5404 0.8963 0.0951 0.122 Uiso 1 1 calc R
H65B H 0.5313 0.8350 0.0530 0.122 Uiso 1 1 calc R
H65C H 0.5425 0.8245 0.1224 0.122 Uiso 1 1 calc R
C66 C 0.4638(4) 0.7905(5) 0.1052(5) 0.084(4) Uani 1 1 d .
H66A H 0.4791 0.7620 0.1331 0.126 Uiso 1 1 calc R
H66B H 0.4670 0.7740 0.0642 0.126 Uiso 1 1 calc R
H66C H 0.4335 0.7914 0.1158 0.126 Uiso 1 1 calc R
H8 H 0.519(2) 0.793(3) 0.239(3) 0.01(2) Uiso 1 1 d .
O1S O 0.4248(2) 0.7546(4) 0.2613(3) 0.0476(19) Uani 1 1 d .
H1SA H 0.414(3) 0.793(4) 0.244(3) 0.04(3) Uiso 1 1 d .
H1SB H 0.410(2) 0.744(4) 0.294(3) 0.02(3) Uiso 1 1 d .
O2S O 0.5000 0.5431(5) 0.2500 0.057(3) Uani 1 2 d S
H2S H 0.483(3) 0.515(4) 0.235(4) 0.06(3) Uiso 1 1 d .

loop_
_atom_site_aniso_label
_atom_site_aniso_U_11
_atom_site_aniso_U_22
_atom_site_aniso_U_33
_atom_site_aniso_U_23
_atom_site_aniso_U_13
_atom_site_aniso_U_12
Ni1 0.0502(8) 0.0337(7) 0.0400(7) 0.0027(6) 0.0050(6) 0.0042(7)
Ni2 0.0494(8) 0.0344(7) 0.0428(7) 0.0053(6) 0.0028(6) 0.0024(7)
O1 0.066(5) 0.030(4) 0.048(4) 0.014(3) 0.017(3) 0.002(4)
O2 0.060(4) 0.021(3) 0.049(4) 0.002(3) 0.012(3) 0.005(4)
O3 0.047(4) 0.046(4) 0.044(4) 0.009(3) -0.003(3) 0.006(4)
O4 0.053(4) 0.036(4) 0.061(4) 0.019(4) 0.004(3) 0.005(4)
O5 0.044(5) 0.039(5) 0.068(5) 0.005(4) 0.000(4) 0.005(5)
N1 0.054(6) 0.042(5) 0.042(5) 0.001(4) 0.000(4) -0.001(5)
N2 0.051(5) 0.046(6) 0.058(5) 0.005(5) 0.005(4) 0.006(5)
N3 0.055(6) 0.041(5) 0.041(5) 0.008(4) 0.006(4) 0.003(5)
N4 0.064(6) 0.042(5) 0.049(5) 0.013(4) 0.013(4) 0.004(5)
C1 0.052(7) 0.026(6) 0.049(6) 0.000(5) 0.002(5) -0.008(6)
C2 0.047(7) 0.038(6) 0.041(6) 0.003(5) 0.010(5) 0.000(6)
C3 0.055(7) 0.061(8) 0.056(7) 0.000(6) 0.020(6) -0.001(7)
C4 0.079(9) 0.038(7) 0.052(7) 0.015(6) 0.006(6) 0.010(7)
C5 0.051(7) 0.040(7) 0.049(7) 0.006(6) 0.002(5) -0.007(6)
C6 0.047(7) 0.033(6) 0.054(6) -0.006(5) 0.008(5) 0.001(6)
C7 0.107(10) 0.064(8) 0.093(9) 0.035(7) 0.042(7) 0.005(8)
C8 0.089(9) 0.046(7) 0.096(8) 0.025(6) 0.011(7) 0.011(7)
C9 0.056(7) 0.043(7) 0.050(6) 0.000(5) 0.013(5) 0.006(6)
C10 0.045(7) 0.052(7) 0.044(6) -0.001(5) 0.008(5) 0.020(6)
C11 0.045(7) 0.034(6) 0.055(6) 0.011(6) -0.002(5) -0.001(6)
C12 0.062(8) 0.040(7) 0.063(7) 0.003(6) 0.010(5) 0.012(7)
C13 0.076(9) 0.029(7) 0.087(8) 0.004(6) -0.006(7) 0.002(7)
C14 0.092(10) 0.040(8) 0.082(9) -0.006(7) 0.013(7) 0.001(8)
C15 0.072(8) 0.056(8) 0.062(7) -0.009(6) 0.024(6) 0.002(7)
C16 0.059(8) 0.029(6) 0.054(6) 0.002(5) 0.004(6) -0.005(6)
C17 0.088(10) 0.064(9) 0.128(10) -0.001(8) -0.011(8) 0.001(8)
C18 0.116(11) 0.050(8) 0.152(11) -0.020(8) 0.054(9) 0.008(8)
C19 0.072(8) 0.038(7) 0.060(7) -0.003(6) 0.010(6) 0.008(6)
C20 0.070(8) 0.080(8) 0.037(6) 0.002(6) -0.007(5) 0.003(7)
C21 0.091(9) 0.059(8) 0.073(8) 0.013(6) -0.032(6) -0.025(7)
C22 0.068(8) 0.078(9) 0.074(8) 0.002(7) -0.014(6) 0.008(8)
C23 0.041(7) 0.054(8) 0.042(6) -0.002(5) -0.001(5) -0.007(7)
C24 0.051(7) 0.036(6) 0.051(6) 0.007(5) -0.004(5) 0.007(6)
C25 0.040(7) 0.061(8) 0.064(7) 0.013(6) 0.007(6) 0.003(7)
C26 0.056(8) 0.076(9) 0.055(7) 0.009(7) -0.006(6) -0.009(8)
C27 0.053(8) 0.063(8) 0.050(6) -0.003(6) 0.005(5) -0.016(7)
C28 0.043(7) 0.036(7) 0.064(7) 0.006(5) -0.002(5) -0.004(6)
C29 0.057(8) 0.110(11) 0.125(10) 0.023(9) -0.012(7) -0.009(8)
C30 0.073(9) 0.079(10) 0.114(10) -0.006(8) -0.006(7) -0.032(8)
C31 0.039(6) 0.056(7) 0.059(7) 0.002(6) -0.001(5) 0.018(6)
C32 0.055(7) 0.031(6) 0.062(7) 0.010(5) 0.012(5) 0.009(6)
C33 0.068(8) 0.031(6) 0.052(7) -0.003(5) -0.001(6) 0.003(7)
C34 0.068(8) 0.057(8) 0.071(7) 0.013(7) 0.001(6) -0.008(7)
C35 0.076(9) 0.070(9) 0.049(7) 0.010(6) -0.011(6) -0.023(8)
C36 0.084(10) 0.045(8) 0.069(8) 0.009(6) -0.014(7) -0.028(8)
C37 0.075(9) 0.035(7) 0.062(7) 0.004(6) -0.003(6) 0.013(7)
C38 0.062(8) 0.039(7) 0.057(7) -0.003(5) -0.001(6) 0.003(7)
C39 0.083(10) 0.106(11) 0.123(11) 0.044(9) -0.010(8) -0.040(9)
C40 0.111(10) 0.049(8) 0.094(8) 0.034(7) -0.006(7) -0.022(7)
C41 0.055(7) 0.064(8) 0.054(7) 0.016(6) -0.005(6) 0.012(7)
C42 0.157(14) 0.095(10) 0.040(7) 0.001(7) -0.008(8) 0.043(10)
C43 0.135(12) 0.061(8) 0.071(8) -0.010(7) 0.016(7) -0.021(9)
C44 0.121(12) 0.105(11) 0.090(9) -0.040(8) 0.050(8) -0.014(10)
Ni3 0.0419(7) 0.0362(7) 0.0420(7) 0.0004(6) -0.0032(6) 0.0003(7)
O6 0.040(4) 0.050(4) 0.047(4) 0.012(3) -0.003(3) -0.005(4)
O7 0.049(4) 0.036(4) 0.060(4) 0.017(3) -0.013(3) -0.002(3)
O8 0.043(7) 0.031(7) 0.075(7) 0.000 0.009(6) 0.000
N5 0.048(5) 0.034(5) 0.040(5) -0.002(4) -0.004(4) -0.012(4)
N6 0.044(6) 0.026(5) 0.069(6) 0.004(4) -0.006(4) 0.006(5)
C45 0.044(7) 0.051(8) 0.043(6) -0.011(6) -0.007(5) -0.004(7)
C46 0.049(7) 0.047(7) 0.041(6) -0.008(5) 0.009(5) -0.012(7)
C47 0.073(9) 0.051(8) 0.056(7) -0.005(6) 0.008(6) -0.010(7)
C48 0.073(9) 0.053(8) 0.054(7) -0.015(6) 0.011(7) -0.027(8)
C49 0.057(8) 0.082(9) 0.051(7) -0.017(6) 0.006(6) -0.027(8)
C50 0.065(8) 0.057(8) 0.047(6) -0.004(6) 0.006(6) -0.007(7)
C51 0.110(10) 0.073(9) 0.104(9) -0.006(7) 0.041(8) -0.052(9)
C52 0.069(9) 0.133(12) 0.095(9) -0.012(8) 0.021(7) -0.039(9)
C53 0.086(9) 0.035(7) 0.048(6) 0.005(5) -0.003(6) 0.003(7)
C54 0.066(8) 0.042(7) 0.046(6) 0.013(5) 0.005(5) 0.021(6)
C55 0.043(6) 0.039(6) 0.049(6) -0.002(5) 0.002(5) -0.002(6)
C56 0.055(7) 0.046(7) 0.057(7) -0.003(6) 0.007(6) 0.001(7)
C57 0.052(8) 0.073(9) 0.050(7) -0.013(7) -0.002(6) -0.006(7)
C58 0.047(7) 0.083(9) 0.046(7) 0.001(7) 0.001(5) 0.010(7)
C59 0.051(7) 0.058(7) 0.046(6) 0.012(6) -0.005(6) -0.001(7)
C60 0.048(7) 0.041(7) 0.046(6) 0.001(5) 0.003(5) -0.002(7)
C61 0.074(9) 0.096(10) 0.093(9) 0.000(8) -0.020(7) -0.025(8)
C62 0.062(8) 0.123(11) 0.071(8) 0.029(8) -0.022(6) 0.009(8)
C63 0.071(8) 0.047(7) 0.039(6) 0.000(5) -0.005(5) -0.010(6)
C64 0.077(8) 0.071(8) 0.042(6) -0.013(6) 0.007(5) 0.014(7)
C65 0.072(9) 0.111(10) 0.062(7) -0.045(7) -0.005(6) 0.025(8)
C66 0.099(10) 0.062(9) 0.092(8) -0.019(7) 0.000(7) 0.008(8)
O1S 0.052(5) 0.036(5) 0.055(5) 0.018(4) 0.006(4) -0.004(4)
O2S 0.045(7) 0.042(8) 0.083(8) 0.000 -0.007(6) 0.000

loop_
_atom_type_symbol
_atom_type_description
_atom_type_scat_dispersion_real
_atom_type_scat_dispersion_imag
_atom_type_scat_source
C C 0.0033 0.0016 'International Tables Vol C Tables 4.2.6.8 and 6.1.1.4'
H H 0.0000 0.0000 'International Tables Vol C Tables 4.2.6.8 and 6.1.1.4'
N N 0.0061 0.0033 'International Tables Vol C Tables 4.2.6.8 and 6.1.1.4'
O O 0.0106 0.0060 'International Tables Vol C Tables 4.2.6.8 and 6.1.1.4'
Ni Ni 0.3393 1.1124 'International Tables Vol C Tables 4.2.6.8 and 6.1.1.4'

loop_
_geom_angle_atom_site_label_1
_geom_angle_atom_site_label_2
_geom_angle_atom_site_label_3
_geom_angle
_geom_angle_site_symmetry_1
_geom_angle_site_symmetry_3
O2 Ni1 O1 166.8(2) . .
O2 Ni1 N1 94.8(3) . .
O1 Ni1 N1 95.0(3) . .
O2 Ni1 O3 78.8(2) . .
O1 Ni1 O3 90.0(2) . .
N1 Ni1 O3 106.4(3) . .
O2 Ni1 N2 95.7(3) . .
O1 Ni1 N2 93.9(3) . .
N1 Ni1 N2 85.0(3) . .
O3 Ni1 N2 167.7(3) . .
O2 Ni1 O5 77.4(3) . .
O1 Ni1 O5 92.9(3) . .
N1 Ni1 O5 172.1(3) . .
O3 Ni1 O5 73.7(2) . .
N2 Ni1 O5 94.3(3) . .
O2 Ni1 Ni2 45.43(16) . .
O1 Ni1 Ni2 121.41(16) . .
N1 Ni1 Ni2 125.6(2) . .
O3 Ni1 Ni2 43.01(17) . .
N2 Ni1 Ni2 126.1(2) . .
O5 Ni1 Ni2 49.18(18) . .
O4 Ni2 O3 167.3(2) . .
O4 Ni2 N3 96.7(3) . .
O3 Ni2 N3 94.5(3) . .
O4 Ni2 O2 92.7(2) . .
O3 Ni2 O2 79.0(2) . .
N3 Ni2 O2 102.6(3) . .
O4 Ni2 N4 91.4(3) . .
O3 Ni2 N4 95.5(3) . .
N3 Ni2 N4 85.0(3) . .
O2 Ni2 N4 170.8(3) . .
O4 Ni2 O5 92.6(3) . .
O3 Ni2 O5 76.1(3) . .
N3 Ni2 O5 170.6(3) . .
O2 Ni2 O5 76.1(2) . .
N4 Ni2 O5 95.5(3) . .
O4 Ni2 Ni1 122.02(18) . .
O3 Ni2 Ni1 45.80(16) . .
N3 Ni2 Ni1 123.2(2) . .
O2 Ni2 Ni1 42.88(14) . .
N4 Ni2 Ni1 128.4(2) . .
O5 Ni2 Ni1 49.82(18) . .
C1 O1 Ni1 125.6(5) . .
C11 O2 Ni1 126.4(5) . .
C11 O2 Ni2 134.4(5) . .
Ni1 O2 Ni2 91.7(2) . .
C23 O3 Ni2 126.9(6) . .
C23 O3 Ni1 129.8(5) . .
Ni2 O3 Ni1 91.2(3) . .
C33 O4 Ni2 126.6(6) . .
Ni2 O5 Ni1 81.0(2) . .
C9 N1 C19 111.9(7) . .
C9 N1 C10 107.7(7) . .
C19 N1 C10 108.5(7) . .
C9 N1 Ni1 109.0(5) . .
C19 N1 Ni1 109.2(6) . .
C10 N1 Ni1 110.4(5) . .
C21 N2 C22 108.6(8) . .
C21 N2 C20 111.7(8) . .
C22 N2 C20 108.3(8) . .
C21 N2 Ni1 113.8(6) . .
C22 N2 Ni1 111.2(6) . .
C20 N2 Ni1 103.1(5) . .
C41 N3 C32 111.4(7) . .
C41 N3 C31 109.6(7) . .
C32 N3 C31 106.3(7) . .
C41 N3 Ni2 109.2(5) . .
C32 N3 Ni2 110.1(6) . .
C31 N3 Ni2 110.2(5) . .
C43 N4 C42 113.1(9) . .
C43 N4 C44 107.6(8) . .
C42 N4 C44 106.0(9) . .
C43 N4 Ni2 115.5(6) . .
C42 N4 Ni2 102.9(6) . .
C44 N4 Ni2 111.4(6) . .
O1 C1 C6 121.0(9) . .
O1 C1 C2 121.5(8) . .
C6 C1 C2 117.5(9) . .
C1 C2 C3 118.3(9) . .
C1 C2 C9 121.2(8) . .
C3 C2 C9 120.3(9) . .
C4 C3 C2 122.9(9) . .
C3 C4 C5 119.6(9) . .
C3 C4 C7 119.2(10) . .
C5 C4 C7 121.2(9) . .
C4 C5 C6 118.5(9) . .
C4 C5 C8 122.0(9) . .
C6 C5 C8 119.5(9) . .
C5 C6 C1 123.2(9) . .
C2 C9 N1 115.8(8) . .
N1 C10 C16 116.0(7) . .
O2 C11 C12 121.9(9) . .
O2 C11 C16 120.3(8) . .
C12 C11 C16 117.8(9) . .
C11 C12 C13 122.7(10) . .
C14 C13 C12 118.8(10) . .
C14 C13 C17 121.5(10) . .
C12 C13 C17 119.6(10) . .
C15 C14 C13 118.7(10) . .
C15 C14 C18 121.2(11) . .
C13 C14 C18 120.1(10) . .
C14 C15 C16 123.7(10) . .
C15 C16 C11 118.3(9) . .
C15 C16 C10 119.6(9) . .
C11 C16 C10 122.1(9) . .
N1 C19 C20 111.2(7) . .
N2 C20 C19 111.9(8) . .
O3 C23 C24 123.3(9) . .
O3 C23 C28 119.2(9) . .
C24 C23 C28 117.5(9) . .
C25 C24 C23 119.4(9) . .
C25 C24 C31 119.6(9) . .
C23 C24 C31 120.0(9) . .
C24 C25 C26 123.1(10) . .
C25 C26 C27 118.3(10) . .
C25 C26 C29 119.3(10) . .
C27 C26 C29 122.3(10) . .
C28 C27 C26 119.1(10) . .
C28 C27 C30 119.1(10) . .
C26 C27 C30 121.8(10) . .
C27 C28 C23 122.3(9) . .
N3 C31 C24 116.9(8) . .
C38 C32 N3 117.4(8) . .
O4 C33 C34 120.5(10) . .
O4 C33 C38 121.1(10) . .
C34 C33 C38 118.4(9) . .
C33 C34 C35 124.0(11) . .
C36 C35 C34 118.6(11) . .
C36 C35 C39 121.6(11) . .
C34 C35 C39 119.7(11) . .
C37 C36 C35 118.1(10) . .
C37 C36 C40 119.6(11) . .
C35 C36 C40 122.2(11) . .
C36 C37 C38 124.6(10) . .
C37 C38 C33 116.1(10) . .
C37 C38 C32 118.3(10) . .
C33 C38 C32 125.1(9) . .
N3 C41 C42 111.4(8) . .
N4 C42 C41 112.8(8) . .
O7 Ni3 O6 165.1(2) . .
O7 Ni3 N5 96.4(3) . .
O6 Ni3 N5 94.7(3) . .
O7 Ni3 O6 89.7(2) . 3_655
O6 Ni3 O6 77.5(3) . 3_655
N5 Ni3 O6 107.2(3) . 3_655
O7 Ni3 N6 91.7(3) . .
O6 Ni3 N6 99.4(3) . .
N5 Ni3 N6 83.4(3) . .
O6 Ni3 N6 169.0(3) 3_655 .
O7 Ni3 O8 93.2(2) . .
O6 Ni3 O8 76.1(2) . .
N5 Ni3 O8 170.2(2) . .
O6 Ni3 O8 74.4(2) 3_655 .
N6 Ni3 O8 94.7(2) . .
O7 Ni3 Ni3 120.10(18) . 3_655
O6 Ni3 Ni3 44.99(16) . 3_655
N5 Ni3 Ni3 126.07(19) . 3_655
O6 Ni3 Ni3 42.56(16) 3_655 3_655
N6 Ni3 Ni3 128.8(2) . 3_655
O8 Ni3 Ni3 48.72(17) . 3_655
C45 O6 Ni3 126.5(5) . .
C45 O6 Ni3 134.3(5) . 3_655
Ni3 O6 Ni3 92.4(2) . 3_655
C55 O7 Ni3 125.1(6) . .
Ni3 O8 Ni3 82.6(3) 3_655 .
C63 N5 C53 109.5(7) . .
C63 N5 C54 111.5(7) . .
C53 N5 C54 108.3(7) . .
C63 N5 Ni3 110.9(5) . .
C53 N5 Ni3 109.1(5) . .
C54 N5 Ni3 107.5(5) . .
C66 N6 C64 106.9(8) . .
C66 N6 C65 107.8(8) . .
C64 N6 C65 111.8(8) . .
C66 N6 Ni3 113.8(6) . .
C64 N6 Ni3 105.2(5) . .
C65 N6 Ni3 111.3(5) . .
O6 C45 C46 122.2(9) . .
O6 C45 C50 120.6(10) . .
C46 C45 C50 117.2(10) . .
C45 C46 C47 120.3(9) . .
C45 C46 C53 120.2(9) . .
C47 C46 C53 119.4(10) . .
C48 C47 C46 121.8(10) . .
C47 C48 C49 117.9(10) . .
C47 C48 C51 120.2(12) . .
C49 C48 C51 121.9(11) . .
C50 C49 C48 120.0(10) . .
C50 C49 C52 118.5(11) . .
C48 C49 C52 121.5(11) . .
C49 C50 C45 122.4(10) . .
N5 C53 C46 116.5(8) . .
C60 C54 N5 115.1(8) . .
O7 C55 C56 121.6(9) . .
O7 C55 C60 121.3(9) . .
C56 C55 C60 117.1(9) . .
C55 C56 C57 123.8(10) . .
C56 C57 C58 118.7(10) . .
C56 C57 C61 118.4(10) . .
C58 C57 C61 122.9(10) . .
C59 C58 C57 117.0(10) . .
C59 C58 C62 122.4(11) . .
C57 C58 C62 120.4(11) . .
C58 C59 C60 124.3(10) . .
C59 C60 C55 118.8(10) . .
C59 C60 C54 119.2(9) . .
C55 C60 C54 122.0(9) . .
N5 C63 C64 110.9(7) . .
N6 C64 C63 112.0(8) . .

loop_
_geom_bond_atom_site_label_1
_geom_bond_atom_site_label_2
_geom_bond_distance
_geom_bond_site_symmetry_2
Ni1 O2 1.983(5) .
Ni1 O1 1.998(5) .
Ni1 N1 2.057(7) .
Ni1 O3 2.088(6) .
Ni1 N2 2.157(7) .
Ni1 O5 2.253(7) .
Ni1 Ni2 2.9126(15) .
Ni2 O4 1.972(6) .
Ni2 O3 1.987(6) .
Ni2 N3 2.053(7) .
Ni2 O2 2.076(5) .
Ni2 N4 2.163(7) .
Ni2 O5 2.232(7) .
O1 C1 1.336(9) .
O2 C11 1.346(10) .
O3 C23 1.326(10) .
O4 C33 1.340(10) .
N1 C9 1.491(10) .
N1 C19 1.496(10) .
N1 C10 1.496(10) .
N2 C21 1.456(10) .
N2 C22 1.463(11) .
N2 C20 1.480(10) .
N3 C41 1.492(10) .
N3 C32 1.494(10) .
N3 C31 1.501(10) .
N4 C43 1.439(11) .
N4 C42 1.451(11) .
N4 C44 1.473(12) .
C1 C6 1.402(11) .
C1 C2 1.402(11) .
C2 C3 1.406(11) .
C2 C9 1.489(11) .
C3 C4 1.367(12) .
C4 C5 1.378(12) .
C4 C7 1.531(12) .
C5 C6 1.391(11) .
C5 C8 1.511(11) .
C10 C16 1.497(11) .
C11 C12 1.368(11) .
C11 C16 1.431(12) .
C12 C13 1.412(12) .
C13 C14 1.404(13) .
C13 C17 1.509(13) .
C14 C15 1.348(13) .
C14 C18 1.515(13) .
C15 C16 1.401(12) .
C19 C20 1.506(11) .
C23 C24 1.400(12) .
C23 C28 1.408(11) .
C24 C25 1.369(12) .
C24 C31 1.505(12) .
C25 C26 1.391(13) .
C26 C27 1.391(13) .
C26 C29 1.534(13) .
C27 C28 1.389(12) .
C27 C30 1.515(13) .
C32 C38 1.485(12) .
C33 C34 1.383(12) .
C33 C38 1.433(12) .
C34 C35 1.397(13) .
C35 C36 1.393(14) .
C35 C39 1.512(13) .
C36 C37 1.384(13) .
C36 C40 1.531(12) .
C37 C38 1.415(12) .
C41 C42 1.515(12) .
Ni3 O7 1.960(6) .
Ni3 O6 1.980(6) .
Ni3 N5 2.068(7) .
Ni3 O6 2.070(5) 3_655
Ni3 N6 2.153(7) .
Ni3 O8 2.217(7) .
Ni3 Ni3 2.925(2) 3_655
O6 C45 1.335(10) .
O6 Ni3 2.070(5) 3_655
O7 C55 1.324(10) .
O8 Ni3 2.217(7) 3_655
N5 C63 1.477(9) .
N5 C53 1.502(10) .
N5 C54 1.504(10) .
N6 C66 1.441(11) .
N6 C64 1.469(10) .
N6 C65 1.469(11) .
C45 C46 1.393(12) .
C45 C50 1.404(12) .
C46 C47 1.401(12) .
C46 C53 1.512(12) .
C47 C48 1.389(13) .
C48 C49 1.398(13) .
C48 C51 1.508(12) .
C49 C50 1.385(12) .
C49 C52 1.528(13) .
C54 C60 1.483(12) .
C55 C56 1.375(11) .
C55 C60 1.421(11) .
C56 C57 1.393(12) .
C57 C58 1.424(13) .
C57 C61 1.517(12) .
C58 C59 1.370(12) .
C58 C62 1.506(12) .
C59 C60 1.385(11) .
C63 C64 1.511(11) .

loop_
_geom_hbond_atom_site_label_D
_geom_hbond_atom_site_label_H
_geom_hbond_atom_site_label_A
_geom_hbond_distance_DH
_geom_hbond_distance_HA
_geom_hbond_distance_DA
_geom_hbond_angle_DHA
_geom_hbond_site_symmetry_A
O5 H5A O2S 0.86(2) 1.94(3) 2.758(10) 158(7) .
O5 H5B O1S 0.85(2) 1.91(5) 2.728(11) 160(13) 3_655
O8 H8 O1S 0.85(6) 1.89(6) 2.683(8) 155(6) 3_655
O1S H1SA O7 0.92(8) 1.77(8) 2.654(9) 159(7) .
O1S H1SB O1 0.86(7) 1.79(7) 2.618(9) 162(7) 3_655
O2S H2S O4 0.82(7) 1.98(8) 2.739(7) 154(9) 3_655
